data_7718068
loop_
_publ_author_name
'Bagio, Stanley'
'Gonz&#xe1;lez, Jonay'
'Gable, Robert W.'
'Hall, Christopher R.'
'Boskovic, Colette'
'Giansiracusa, Marcus J.'

_publ_section_title
;
 Redox, spectroscopic and magnetic properties of
 <i>C</i><sub>3</sub>-symmetric rare earth complexes featuring atypical
 <i>ortho</i>-dioxolene binding.
;
_journal_issue 12
_journal_name_full 'Dalton transactions (Cambridge, England : 2003)'
_journal_page_first 5061
_journal_page_last 5074
_journal_paper_doi 10.1039/d4dt03474k
_journal_volume 54
_journal_year 2025
_chemical_absolute_configuration ad
_chemical_formula_moiety 'C36 H21 Br12 N4 O6 Tm'
_chemical_formula_sum 'C36 H21 Br12 N4 O6 Tm'
_chemical_formula_weight 1733.42
_space_group_crystal_system trigonal
_space_group_IT_number 161
_space_group_name_Hall 'R 3 -2"c'
_space_group_name_H-M_alt 'R 3 c :H'
_atom_sites_solution_hydrogens geom
_atom_sites_solution_primary dual
_audit_creation_method
;
Olex2 1.5
(compiled 2023.08.24 svn.re1ec1418 for OlexSys, GUI svn.r6817)
;
_audit_update_record
;
2024-11-28 deposited with the CCDC.	2025-02-14 downloaded from the CCDC.
;
_cell_angle_alpha 90
_cell_angle_beta 90
_cell_angle_gamma 120
_cell_formula_units_Z 6
_cell_length_a 13.09160(10)
_cell_length_b 13.09160(10)
_cell_length_c 46.0882(5)
_cell_measurement_reflns_used 10086
_cell_measurement_temperature 100.00(10)
_cell_measurement_theta_max 78.9850
_cell_measurement_theta_min 4.3330
_cell_volume 6840.78(10)
_computing_cell_refinement 'CrysAlisPro 1.171.42.49 (Rigaku OD, 2022)'
_computing_data_collection 'CrysAlisPro 1.171.42.49 (Rigaku OD, 2022)'
_computing_data_reduction 'CrysAlisPro 1.171.42.49 (Rigaku OD, 2022)'
_computing_molecular_graphics 'Olex2 1.5 (Dolomanov et al., 2009)'
_computing_publication_material 'Olex2 1.5 (Dolomanov et al., 2009)'
_computing_structure_refinement 'SHELXL 2019/3 (Sheldrick, 2015)'
_computing_structure_solution 'SHELXT 2018/2 (Sheldrick, 2018)'
_diffrn_ambient_environment N~2~
_diffrn_ambient_temperature 100.00(10)
_diffrn_detector 'Hybrid Pixel Array Detector'
_diffrn_detector_area_resol_mean 10.0000
_diffrn_detector_type HyPix
_diffrn_measured_fraction_theta_full 1.000
_diffrn_measured_fraction_theta_max 0.999
_diffrn_measurement_details
;
List of Runs (angles in degrees, time in seconds):

  # Type    Start    End  Width  t~exp~   \w     \q     \k     \f   Frames
#--------------------------------------------------------------------------
  1  \w    105.00 165.00   0.50    0.05    --  113.25  45.00-180.00  120
  2  \w     93.00 140.00   0.50    0.05    --  113.25  77.00 -30.00   94
  3  \w    153.00 178.00   0.50    0.05    --  113.25  77.00 -30.00   50
  4  \w    120.00 178.00   0.50    0.05    --  113.25  45.00  30.00  116
  5  \w    120.00 178.00   0.50    0.05    --  113.25  45.00  60.00  116
  6  \w    110.00 158.00   0.50    0.05    --  113.25  77.00 120.00   96
  7  \w    102.00 165.00   0.50    0.05    --  113.25  15.00 -30.00  126
  8  \w    122.00 177.00   0.50    0.05    --  113.25  15.00 -60.00  110
  9  \w    143.00 177.00   0.50    0.05    --  113.25  45.00-120.00   68
 10  \w    109.00 166.00   0.50    0.05    --  113.25  30.00-150.00  114
 11  \w    111.00 137.00   0.50    0.05    --  113.25  45.00-120.00   52
 12  \w     42.00  68.00   0.50    0.05    --  113.25 -61.00  30.00   52
 13  \w     42.00  68.00   0.50    0.05    --  113.25 -61.00 -30.00   52
 14  \w     45.00  91.00   0.50    0.05    --  113.25 -77.00 -60.00   92
 15  \w     42.00  71.00   0.50    0.05    --  113.25 -61.00-120.00   58
 16  \w     42.00  67.00   0.50    0.05    --  113.25 -61.00-180.00   50
 17  \w     45.00  70.00   0.50    0.05    --  113.25 -61.00 -90.00   50
 18  \w     43.00  89.00   0.50    0.05    --  113.25 -77.00  30.00   92
 19  \w     52.00  89.00   0.50    0.05    --  113.25 -77.00  60.00   74
 20  \w     45.00  71.00   0.50    0.05    --  113.25 -61.00  60.00   52
 21  \w     46.00  71.00   0.50    0.05    --  113.25 -61.00  90.00   50
 22  \w     42.00  94.00   0.50    0.05    --  113.25 -77.00 150.00  104
 23  \w     40.00  84.00   0.50    0.05    --   47.51-125.00  30.00   88
 24  \w     82.00 111.00   0.50    0.05    --  113.25-125.00 150.00   58
 25  \w     47.00 109.00   0.50    0.05    --  113.25-125.00  60.00  124
 26  \w     45.00  76.00   0.50    0.05    --  113.25-125.00 150.00   62
 27  \w     60.00 108.00   0.50    0.05    --  113.25-111.00  51.90   96
 28  \w     84.00 110.00   0.50    0.05    --  113.25-125.00   0.00   52
 29  \w     47.00 107.00   0.50    0.05    --  113.25-106.00-117.51  120
 30  \w     78.00 103.00   0.50    0.05    --  113.25 -94.00 -90.00   50
 31  \w     44.00  74.00   0.50    0.05    --  113.25 -94.00 -90.00   60
 32  \w     73.00  98.00   0.50    0.05    --  113.25 -94.00-180.00   50
 33  \w     44.00  70.00   0.50    0.05    --  113.25-125.00-180.00   52
 34  \w     77.00 110.00   0.50    0.05    --  113.25-125.00-180.00   66
 35  \w     56.00 101.00   0.50    0.05    --  113.25 -94.00-120.00   90
 36  \w     67.00 103.00   0.50    0.05    --  113.25 -94.00 -60.00   72
 37  \w     79.00 106.00   0.50    0.05    --  113.25 -94.00  90.00   54
 38  \w    -66.00 -40.00   0.50    0.05    --  -47.51 -38.00   0.00   52
 39  \w   -117.00 -70.00   0.50    0.05    --  -47.51 -38.00   0.00   94
 40  \w    -30.00  25.00   0.50    0.05    --  -47.51  19.00 120.00  110
 41  \w    -26.00  25.00   0.50    0.05    --  -47.51  38.00-120.00  102
 42  \w    -27.00  22.00   0.50    0.05    --  -47.51  19.00-180.00   98
 43  \w    -30.00  19.00   0.50    0.05    --  -47.51  19.00  30.00   98
 44  \w    -70.00  16.00   0.50    0.05    --  -47.51  77.00 120.00  172
 45  \w    -54.00 -27.00   0.50    0.05    --  -91.75 125.00 120.00   54
 46  \w    -83.00 -56.00   0.50    0.05    --  -91.75 125.00 120.00   54
 47  \w    -68.00 -30.00   0.50    0.05    --  -91.75  61.00   0.00   76
;
_diffrn_measurement_device 'four-circle diffractometer'
_diffrn_measurement_device_type 'XtaLAB Synergy, Dualflex, HyPix'
_diffrn_measurement_method '\w scans'
_diffrn_orient_matrix_type 'CrysAlisPro convention (1999,Acta A55,543-557)'
_diffrn_orient_matrix_UB_11 -0.0821561000
_diffrn_orient_matrix_UB_12 0.0341014000
_diffrn_orient_matrix_UB_13 -0.0159302000
_diffrn_orient_matrix_UB_21 0.0589941000
_diffrn_orient_matrix_UB_22 0.1195751000
_diffrn_orient_matrix_UB_23 0.0158555000
_diffrn_orient_matrix_UB_31 0.0906699000
_diffrn_orient_matrix_UB_32 0.0547258000
_diffrn_orient_matrix_UB_33 -0.0247464000
_diffrn_radiation_monochromator mirror
_diffrn_radiation_probe x-ray
_diffrn_radiation_type 'Cu K\a'
_diffrn_radiation_wavelength 1.54184
_diffrn_reflns_av_R_equivalents 0.0735
_diffrn_reflns_av_unetI/netI 0.0391
_diffrn_reflns_Laue_measured_fraction_full 1.000
_diffrn_reflns_Laue_measured_fraction_max 0.999
_diffrn_reflns_limit_h_max 16
_diffrn_reflns_limit_h_min -16
_diffrn_reflns_limit_k_max 16
_diffrn_reflns_limit_k_min -16
_diffrn_reflns_limit_l_max 56
_diffrn_reflns_limit_l_min -58
_diffrn_reflns_number 27886
_diffrn_reflns_point_group_measured_fraction_full 0.976
_diffrn_reflns_point_group_measured_fraction_max 0.969
_diffrn_reflns_theta_full 67.684
_diffrn_reflns_theta_max 79.962
_diffrn_reflns_theta_min 4.346
_diffrn_source 'micro-focus sealed X-ray tube'
_diffrn_source_type 'PhotonJet (Cu) X-ray Source'
_exptl_absorpt_coefficient_mu 16.372
_exptl_absorpt_correction_T_max 0.960
_exptl_absorpt_correction_T_min 0.740
_exptl_absorpt_correction_type gaussian
_exptl_absorpt_process_details
;
CrysAlisPro 1.171.42.49 (Rigaku Oxford Diffraction, 2022)
Numerical absorption correction based on gaussian integration over
a multifaceted crystal model
Empirical absorption correction using spherical harmonics,
implemented in SCALE3 ABSPACK scaling algorithm.
;
_exptl_crystal_colour 'clear light colourless'
_exptl_crystal_colour_lustre clear
_exptl_crystal_colour_modifier light
_exptl_crystal_colour_primary colourless
_exptl_crystal_density_diffrn 2.525
_exptl_crystal_description block
_exptl_crystal_F_000 4812
_exptl_crystal_recrystallization_method 'From reaction'
_exptl_crystal_size_max 0.09
_exptl_crystal_size_mid 0.07
_exptl_crystal_size_min 0.054
_refine_diff_density_max 1.131
_refine_diff_density_min -1.561
_refine_diff_density_rms 0.173
_refine_ls_abs_structure_details
;
 Flack x determined using 1405 quotients [(I+)-(I-)]/[(I+)+(I-)]
 (Parsons, Flack and Wagner, Acta Cryst. B69 (2013) 249-259).
;
_refine_ls_abs_structure_Flack -0.02(2)
_refine_ls_extinction_method none
_refine_ls_goodness_of_fit_ref 1.151
_refine_ls_hydrogen_treatment constr
_refine_ls_matrix_type full
_refine_ls_number_parameters 179
_refine_ls_number_reflns 3227
_refine_ls_number_restraints 1
_refine_ls_restrained_S_all 1.151
_refine_ls_R_factor_all 0.0400
_refine_ls_R_factor_gt 0.0384
_refine_ls_shift/su_max 0.001
_refine_ls_shift/su_mean 0.000
_refine_ls_structure_factor_coef Fsqd
_refine_ls_weighting_details 'w=1/[\s^2^(Fo^2^)+(0.0582P)^2^+56.0877P] where P=(Fo^2^+2Fc^2^)/3'
_refine_ls_weighting_scheme calc
_refine_ls_wR_factor_gt 0.1041
_refine_ls_wR_factor_ref 0.1056
_reflns_Friedel_coverage 0.935
_reflns_Friedel_fraction_full 0.952
_reflns_Friedel_fraction_max 0.939
_reflns_number_gt 3101
_reflns_number_total 3227
_reflns_threshold_expression 'I > 2\s(I)'
_cod_data_source_file d4dt03474k2.cif
_cod_data_source_block sb01-05-tm3-xrd-100k_abs
_cod_depositor_comments 'Adding full bibliography for 7718068--7718078.cif.'
_cod_original_cell_volume 6840.78(13)
_cod_original_sg_symbol_H-M 'R 3 c'
_cod_database_code 7718068
_shelx_shelxl_version_number 2019/3
_chemical_oxdiff_formula 'C36 O6 N4 Tm'
_chemical_oxdiff_usercomment 'clear block in oil at 100 K'
_shelx_space_group_comment
;
The symmetry employed for this shelxl refinement is uniquely defined
by the following loop, which should always be used as a source of
symmetry information in preference to the above space-group names.
They are only intended as comments.
;
_shelx_estimated_absorpt_t_max 0.472
_shelx_estimated_absorpt_t_min 0.320
_olex2_refinement_description
;
1.a Secondary CH2 refined with riding coordinates:
 C1(H1A,H1B)
1.b Aromatic/amide H refined with riding coordinates:
 C3(H3), C4(H4), C5(H5), C6(H6)
1.c Idealised tetrahedral OH refined as rotating group:
 O2(H2)
;
_olex2_submission_special_instructions 'No special instructions were received'
_oxdiff_exptl_absorpt_empirical_details
;
Empirical correction (ABSPACK) includes:
- Absorption correction using spherical harmonics
- Frame scaling
;
_oxdiff_exptl_absorpt_empirical_full_max 1.295
_oxdiff_exptl_absorpt_empirical_full_min 0.829

loop_
_space_group_symop_operation_xyz
'x, y, z'
'-y, x-y, z'
'-x+y, -x, z'
'-y, -x, z+1/2'
'-x+y, y, z+1/2'
'x, x-y, z+1/2'
'x+2/3, y+1/3, z+1/3'
'-y+2/3, x-y+1/3, z+1/3'
'-x+y+2/3, -x+1/3, z+1/3'
'-y+2/3, -x+1/3, z+5/6'
'-x+y+2/3, y+1/3, z+5/6'
'x+2/3, x-y+1/3, z+5/6'
'x+1/3, y+2/3, z+2/3'
'-y+1/3, x-y+2/3, z+2/3'
'-x+y+1/3, -x+2/3, z+2/3'
'-y+1/3, -x+2/3, z+7/6'
'-x+y+1/3, y+2/3, z+7/6'
'x+1/3, x-y+2/3, z+7/6'

loop_
_atom_site_label
_atom_site_type_symbol
_atom_site_fract_x
_atom_site_fract_y
_atom_site_fract_z
_atom_site_U_iso_or_equiv
_atom_site_adp_type
_atom_site_occupancy
_atom_site_site_symmetry_order
_atom_site_calc_flag
_atom_site_refinement_flags_posn
_atom_site_refinement_flags_adp
_atom_site_refinement_flags_occupancy
_atom_site_disorder_assembly
_atom_site_disorder_group
Tm1 Tm 0.666667 0.333333 0.52433(2) 0.0156(2) Uani 1 3 d S T P . .
Br1 Br 0.50862(11) 0.54976(11) 0.52969(2) 0.0197(3) Uani 1 1 d . . . . .
Br4 Br 0.83169(10) 0.71457(11) 0.41184(2) 0.0211(3) Uani 1 1 d . . . . .
Br3 Br 0.75663(12) 0.89863(10) 0.44218(3) 0.0244(3) Uani 1 1 d . . . . .
Br2 Br 0.57902(12) 0.80777(11) 0.49965(3) 0.0244(3) Uani 1 1 d . . . . .
O2 O 0.7567(8) 0.5004(7) 0.44873(18) 0.0223(16) Uani 1 1 d . . . . .
H2 H 0.761967 0.459619 0.462100 0.034 Uiso 1 1 calc R U . . .
O1 O 0.6071(8) 0.4211(7) 0.49438(17) 0.0179(17) Uani 1 1 d . . . . .
C11 C 0.7443(10) 0.6745(10) 0.4466(3) 0.018(2) Uani 1 1 d . . . . .
C12 C 0.7137(10) 0.5676(9) 0.4596(3) 0.016(2) Uani 1 1 d . . . . .
C9 C 0.6333(10) 0.7110(10) 0.4831(2) 0.017(2) Uani 1 1 d . . . . .
N2 N 0.7785(9) 0.5300(10) 0.5450(2) 0.0212(19) Uani 1 1 d . . . . .
C3 C 0.7935(11) 0.6616(12) 0.5833(3) 0.026(3) Uani 1 1 d . . . . .
H3 H 0.772924 0.671561 0.602390 0.031 Uiso 1 1 calc R U . . .
C4 C 0.8673(11) 0.7588(12) 0.5665(3) 0.030(3) Uani 1 1 d . . . . .
H4 H 0.896621 0.836668 0.573636 0.036 Uiso 1 1 calc R U . . .
C10 C 0.7046(11) 0.7479(9) 0.4586(3) 0.018(2) Uani 1 1 d . . . . .
C5 C 0.8978(10) 0.7384(11) 0.5383(3) 0.026(3) Uani 1 1 d . . . . .
H5 H 0.948797 0.802525 0.526215 0.031 Uiso 1 1 calc R U . . .
C7 C 0.6384(10) 0.5280(10) 0.4840(2) 0.018(2) Uani 1 1 d . . . . .
C6 C 0.8527(12) 0.6254(12) 0.5291(3) 0.025(3) Uani 1 1 d . . . . .
H6 H 0.874582 0.612685 0.510425 0.030 Uiso 1 1 calc R U . . .
C8 C 0.6009(10) 0.6011(10) 0.4953(3) 0.017(2) Uani 1 1 d . . . . .
N1 N 0.666667 0.333333 0.5777(4) 0.024(3) Uani 1 3 d S T P . .
C2 C 0.7495(10) 0.5482(11) 0.5716(3) 0.023(2) Uani 1 1 d . . . . .
C1 C 0.6655(12) 0.4396(11) 0.5884(3) 0.028(2) Uani 1 1 d . . . . .
H1A H 0.687563 0.451516 0.609153 0.034 Uiso 1 1 calc R U . . .
H1B H 0.584651 0.427174 0.586637 0.034 Uiso 1 1 calc R U . . .

loop_
_atom_site_aniso_label
_atom_site_aniso_U_11
_atom_site_aniso_U_22
_atom_site_aniso_U_33
_atom_site_aniso_U_23
_atom_site_aniso_U_13
_atom_site_aniso_U_12
Tm1 0.0180(3) 0.0180(3) 0.0110(4) 0.000 0.000 0.00898(13)
Br1 0.0221(6) 0.0259(6) 0.0139(5) 0.0015(4) 0.0029(4) 0.0141(5)
Br4 0.0205(6) 0.0238(5) 0.0154(6) 0.0037(4) 0.0028(4) 0.0083(4)
Br3 0.0317(6) 0.0192(6) 0.0217(6) 0.0038(4) -0.0009(5) 0.0123(5)
Br2 0.0374(7) 0.0276(6) 0.0176(6) -0.0025(5) -0.0011(5) 0.0234(6)
O2 0.029(4) 0.023(4) 0.016(4) 0.003(3) 0.004(3) 0.013(4)
O1 0.031(5) 0.017(4) 0.014(4) 0.007(3) 0.003(3) 0.019(4)
C11 0.022(5) 0.020(5) 0.011(5) -0.001(4) -0.001(4) 0.010(4)
C12 0.016(5) 0.014(5) 0.016(5) -0.005(4) -0.002(4) 0.007(4)
C9 0.018(5) 0.017(5) 0.013(5) -0.002(4) -0.003(4) 0.007(4)
N2 0.018(4) 0.031(5) 0.018(5) -0.003(4) -0.004(4) 0.015(4)
C3 0.026(6) 0.038(7) 0.019(6) -0.014(5) -0.004(5) 0.019(5)
C4 0.024(6) 0.032(7) 0.036(7) -0.013(5) -0.002(5) 0.017(5)
C10 0.027(6) 0.009(5) 0.021(6) 0.005(4) 0.001(4) 0.011(4)
C5 0.020(5) 0.020(5) 0.033(7) -0.004(5) -0.002(5) 0.007(5)
C7 0.021(5) 0.022(5) 0.009(5) -0.004(4) -0.001(4) 0.009(4)
C6 0.024(5) 0.030(6) 0.028(7) -0.006(5) -0.003(5) 0.018(5)
C8 0.018(5) 0.015(5) 0.017(6) -0.002(4) 0.003(4) 0.006(4)
N1 0.025(5) 0.025(5) 0.022(8) 0.000 0.000 0.012(2)
C2 0.017(5) 0.025(6) 0.025(6) -0.006(5) -0.005(4) 0.011(4)
C1 0.032(6) 0.032(6) 0.021(5) -0.005(5) 0.006(5) 0.016(5)

loop_
_atom_type_symbol
_atom_type_description
_atom_type_scat_dispersion_real
_atom_type_scat_dispersion_imag
_atom_type_scat_source
C C 0.0181 0.0091 'International Tables Vol C Tables 4.2.6.8 and 6.1.1.4'
H H 0.0000 0.0000 'International Tables Vol C Tables 4.2.6.8 and 6.1.1.4'
Br Br -0.6763 1.2805 'International Tables Vol C Tables 4.2.6.8 and 6.1.1.4'
N N 0.0311 0.0180 'International Tables Vol C Tables 4.2.6.8 and 6.1.1.4'
O O 0.0492 0.0322 'International Tables Vol C Tables 4.2.6.8 and 6.1.1.4'
Tm Tm -8.0393 4.1821 'International Tables Vol C Tables 4.2.6.8 and 6.1.1.4'

loop_
_exptl_crystal_face_index_h
_exptl_crystal_face_index_k
_exptl_crystal_face_index_l
_exptl_crystal_face_perp_dist
-2 -6 7 0.0245
2 6 -8 0.0283
5 -2 -24 0.0213
-4 6 22 0.0403
8 -2 -2 0.0291
-8 3 0 0.0370
1 -3 28 0.0272
-3 4 -27 0.0341
-5 7 -12 0.0356
7 -7 4 0.0184
3 -7 19 0.0210
-5 0 22 0.0284
-5 -3 -5 0.0298

loop_
_geom_angle_atom_site_label_1
_geom_angle_atom_site_label_2
_geom_angle_atom_site_label_3
_geom_angle
_geom_angle_site_symmetry_1
_geom_angle_site_symmetry_3
_geom_angle_publ_flag
O1 Tm1 O1 84.0(3) 3_665 . ?
O1 Tm1 O1 84.0(3) 3_665 2_655 ?
O1 Tm1 O1 84.0(3) . 2_655 ?
O1 Tm1 N2 82.8(3) 3_665 3_665 ?
O1 Tm1 N2 82.8(3) . . ?
O1 Tm1 N2 163.6(3) 2_655 . ?
O1 Tm1 N2 85.0(4) . 2_655 ?
O1 Tm1 N2 82.8(3) 2_655 2_655 ?
O1 Tm1 N2 85.0(4) 3_665 . ?
O1 Tm1 N2 163.6(3) 3_665 2_655 ?
O1 Tm1 N2 163.6(3) . 3_665 ?
O1 Tm1 N2 85.0(4) 2_655 3_665 ?
O1 Tm1 N1 129.4(2) 3_665 . ?
O1 Tm1 N1 129.4(2) . . ?
O1 Tm1 N1 129.4(2) 2_655 . ?
N2 Tm1 N2 105.6(3) 3_665 2_655 ?
N2 Tm1 N2 105.6(3) 2_655 . ?
N2 Tm1 N2 105.6(3) 3_665 . ?
N2 Tm1 N1 66.9(3) 2_655 . ?
N2 Tm1 N1 66.9(3) 3_665 . ?
N2 Tm1 N1 66.9(3) . . ?
C12 O2 H2 109.5 . . ?
C7 O1 Tm1 141.1(8) . . ?
C12 C11 Br4 118.6(9) . . ?
C12 C11 C10 120.0(11) . . ?
C10 C11 Br4 121.4(9) . . ?
O2 C12 C11 119.4(10) . . ?
O2 C12 C7 119.8(11) . . ?
C11 C12 C7 120.8(11) . . ?
C10 C9 Br2 120.4(9) . . ?
C10 C9 C8 119.3(11) . . ?
C8 C9 Br2 120.3(9) . . ?
C6 N2 Tm1 122.7(8) . . ?
C2 N2 Tm1 118.3(9) . . ?
C2 N2 C6 117.9(11) . . ?
C4 C3 H3 120.4 . . ?
C4 C3 C2 119.2(12) . . ?
C2 C3 H3 120.4 . . ?
C3 C4 H4 121.0 . . ?
C3 C4 C5 117.9(12) . . ?
C5 C4 H4 121.1 . . ?
C11 C10 Br3 119.3(9) . . ?
C9 C10 Br3 121.1(9) . . ?
C9 C10 C11 119.5(11) . . ?
C4 C5 H5 120.7 . . ?
C6 C5 C4 118.7(12) . . ?
C6 C5 H5 120.7 . . ?
O1 C7 C12 117.6(11) . . ?
O1 C7 C8 124.1(11) . . ?
C8 C7 C12 118.2(12) . . ?
N2 C6 C5 123.9(12) . . ?
N2 C6 H6 118.0 . . ?
C5 C6 H6 118.0 . . ?
C9 C8 Br1 120.7(9) . . ?
C7 C8 Br1 117.1(9) . . ?
C7 C8 C9 122.1(11) . . ?
C1 N1 Tm1 109.4(9) 2_655 . ?
C1 N1 Tm1 109.4(9) . . ?
C1 N1 Tm1 109.4(9) 3_665 . ?
C1 N1 C1 109.5(9) 2_655 . ?
C1 N1 C1 109.5(9) 3_665 . ?
C1 N1 C1 109.5(9) 3_665 2_655 ?
N2 C2 C3 122.4(12) . . ?
N2 C2 C1 116.1(11) . . ?
C3 C2 C1 121.5(11) . . ?
N1 C1 C2 111.7(10) . . ?
N1 C1 H1A 109.3 . . ?
N1 C1 H1B 109.3 . . ?
C2 C1 H1A 109.3 . . ?
C2 C1 H1B 109.3 . . ?
H1A C1 H1B 107.9 . . ?

loop_
_geom_bond_atom_site_label_1
_geom_bond_atom_site_label_2
_geom_bond_distance
_geom_bond_site_symmetry_2
_geom_bond_publ_flag
Tm1 O1 2.174(7) 3_665 ?
Tm1 O1 2.174(7) . ?
Tm1 O1 2.174(7) 2_655 ?
Tm1 N2 2.432(10) 3_665 ?
Tm1 N2 2.432(10) 2_655 ?
Tm1 N2 2.432(11) . ?
Tm1 N1 2.458(19) . ?
Br1 C8 1.900(12) . ?
Br4 C11 1.885(12) . ?
Br3 C10 1.894(11) . ?
Br2 C9 1.895(12) . ?
O2 H2 0.8400 . ?
O2 C12 1.356(14) . ?
O1 C7 1.336(14) . ?
C11 C12 1.385(16) . ?
C11 C10 1.413(16) . ?
C12 C7 1.409(12) . ?
C9 C10 1.391(12) . ?
C9 C8 1.399(16) . ?
N2 C6 1.351(18) . ?
N2 C2 1.338(16) . ?
C3 H3 0.9500 . ?
C3 C4 1.38(2) . ?
C3 C2 1.403(17) . ?
C4 H4 0.9500 . ?
C4 C5 1.42(2) . ?
C5 H5 0.9500 . ?
C5 C6 1.357(18) . ?
C7 C8 1.379(17) . ?
C6 H6 0.9500 . ?
N1 C1 1.484(14) 3_665 ?
N1 C1 1.484(14) . ?
N1 C1 1.484(14) 2_655 ?
C2 C1 1.505(18) . ?
C1 H1A 0.9900 . ?
C1 H1B 0.9900 . ?

loop_
_geom_hbond_atom_site_label_D
_geom_hbond_atom_site_label_H
_geom_hbond_atom_site_label_A
_geom_hbond_distance_DH
_geom_hbond_distance_HA
_geom_hbond_distance_DA
_geom_hbond_angle_DHA
_geom_hbond_site_symmetry_A
_geom_hbond_publ_flag
O2 H2 O1 0.84 2.01 2.832(11) 166.6 3_665 yes

loop_
_geom_torsion_atom_site_label_1
_geom_torsion_atom_site_label_2
_geom_torsion_atom_site_label_3
_geom_torsion_atom_site_label_4
_geom_torsion
_geom_torsion_site_symmetry_1
_geom_torsion_site_symmetry_2
_geom_torsion_site_symmetry_3
_geom_torsion_site_symmetry_4
_geom_torsion_publ_flag
Tm1 O1 C7 C12 86.8(13) . . . . ?
Tm1 O1 C7 C8 -93.8(15) . . . . ?
Tm1 N2 C6 C5 166.3(10) . . . . ?
Tm1 N2 C2 C3 -168.2(9) . . . . ?
Tm1 N2 C2 C1 11.2(13) . . . . ?
Tm1 N1 C1 C2 -43.4(11) . . . . ?
Br4 C11 C12 O2 6.4(15) . . . . ?
Br4 C11 C12 C7 -173.5(8) . . . . ?
Br4 C11 C10 Br3 -8.0(14) . . . . ?
Br4 C11 C10 C9 175.4(7) . . . . ?
Br2 C9 C10 Br3 3.5(11) . . . . ?
Br2 C9 C10 C11 179.9(10) . . . . ?
Br2 C9 C8 Br1 -3.1(14) . . . . ?
Br2 C9 C8 C7 179.9(9) . . . . ?
O2 C12 C7 O1 -3.7(14) . . . . ?
O2 C12 C7 C8 176.9(12) . . . . ?
O1 C7 C8 Br1 4.9(16) . . . . ?
O1 C7 C8 C9 -178.0(11) . . . . ?
C11 C12 C7 O1 176.2(11) . . . . ?
C11 C12 C7 C8 -3.2(15) . . . . ?
C12 C11 C10 Br3 175.4(9) . . . . ?
C12 C11 C10 C9 -1.1(16) . . . . ?
C12 C7 C8 Br1 -175.8(7) . . . . ?
C12 C7 C8 C9 1.4(17) . . . . ?
N2 C2 C1 N1 22.5(15) . . . . ?
C3 C4 C5 C6 0.6(18) . . . . ?
C3 C2 C1 N1 -158.1(11) . . . . ?
C4 C3 C2 N2 1.7(18) . . . . ?
C4 C3 C2 C1 -177.7(12) . . . . ?
C4 C5 C6 N2 1.0(19) . . . . ?
C10 C11 C12 O2 -177.0(11) . . . . ?
C10 C11 C12 C7 3.1(17) . . . . ?
C10 C9 C8 Br1 177.6(7) . . . . ?
C10 C9 C8 C7 0.6(17) . . . . ?
C6 N2 C2 C3 -0.2(16) . . . . ?
C6 N2 C2 C1 179.3(10) . . . . ?
C8 C9 C10 Br3 -177.2(10) . . . . ?
C8 C9 C10 C11 -0.7(13) . . . . ?
C2 N2 C6 C5 -1.2(17) . . . . ?
C2 C3 C4 C5 -1.8(18) . . . . ?
C1 N1 C1 C2 -163.4(11) 2_655 . . . ?
C1 N1 C1 C2 76.6(18) 3_665 . . . ?

loop_
_exptl_oxdiff_crystal_face_indexfrac_h
_exptl_oxdiff_crystal_face_indexfrac_k
_exptl_oxdiff_crystal_face_indexfrac_l
_exptl_oxdiff_crystal_face_x
_exptl_oxdiff_crystal_face_y
_exptl_oxdiff_crystal_face_z
-1.7452 -6.1358 6.7900 -0.1740 -0.7290 -0.6620
1.9829 5.8898 -8.0176 0.1657 0.6941 0.7005
4.8904 -1.8895 -24.3636 -0.0781 -0.3237 0.9429
-4.1809 5.5477 21.9281 0.1834 0.7644 -0.6181
8.2315 -2.3464 -1.9296 -0.7255 0.1744 0.6657
-8.2863 2.5104 0.3734 0.7604 -0.1827 -0.6232
0.9802 -2.9470 27.9804 -0.6268 0.1491 -0.7648
-3.2633 3.5115 -26.5329 0.8105 -0.1933 0.5529
-5.4562 7.4663 -12.4162 0.9007 0.3740 0.2211
7.2721 -7.2994 4.1256 -0.9121 -0.3784 0.1578
2.9609 -6.6109 18.7273 -0.7670 -0.3189 -0.5568
-5.1093 0.0043 21.5465 0.0767 0.0407 -0.9962
-5.2421 -3.0304 -5.2468 0.4109 -0.7548 -0.5113
